data_7115079
loop_
_publ_author_name
'Archambault, Christine'
'Bender, Robert'
'Braunstein, Pierre'
'Bouaoud, Salah-Eddine'
'Rouag, Djemel'
'Golhen, St\'ephane'
'Ouahab, Lahc\`ene'

_publ_section_title
;
 Unexpected bonding similarities between the bridging metalloligands
 [MoCp(CO)3]&#x2212; and [PtI(CO)2(PPh3)]&#x2212; acting as 4-electron
 donors in metal clusters. Crystal structures of
 [Pt2Mo(\m-CO)3(\m-PPh2)Cp(PPh3)2] and [Pt3(\m-CO)2(\m-PPh2)I(PPh3)3]
;
_journal_issue 9
_journal_name_full 'Chemical Communications'
_journal_page_first 849
_journal_paper_doi 10.1039/b101410m
_journal_year 2001
_chemical_formula_moiety 'C56 H47 Mo O4 P3 Pt2'
_chemical_formula_sum 'C56 H47 Mo O4 P3 Pt2'
_chemical_formula_weight 1363.04
_chemical_name_systematic ' ?'
_space_group_IT_number 2
_symmetry_cell_setting triclinic
_symmetry_space_group_name_Hall '-P 1'
_symmetry_space_group_name_H-M 'P -1'
_cell_angle_alpha 109.271(6)
_cell_angle_beta 92.541(6)
_cell_angle_gamma 106.169(6)
_cell_formula_units_Z 2
_cell_length_a 12.053(1)
_cell_length_b 13.690(1)
_cell_length_c 17.292(3)
_cell_measurement_reflns_used 24
_cell_measurement_temperature 173
_cell_measurement_theta_max 21.0
_cell_measurement_theta_min 20.1
_cell_volume 2557.5(5)
_computing_cell_refinement CAD4_(Enraf-Nonius,_1994)
_computing_data_collection CAD4_(Enraf-Nonius,_1994)
_computing_data_reduction process_OpenMoleN_(_1997)
_computing_publication_material CIFGEN_IN_OpenMoleN_(_1997)
_computing_structure_refinement LSFM_OpenMoleN_(_1997)
_computing_structure_solution Direct_methods_(SIR,_Burla_et_al.,_1989)
_diffrn_ambient_temperature 173
_diffrn_measurement_device_type Enraf_Nonius_CAD4
_diffrn_measurement_method \q/2\q
_diffrn_radiation_monochromator graphite
_diffrn_radiation_type Mo-K\a
_diffrn_radiation_wavelength 0.70930
_diffrn_reflns_av_R_equivalents 0
_diffrn_reflns_av_sigmaI/netI 0.333
_diffrn_reflns_limit_h_max 14
_diffrn_reflns_limit_h_min -14
_diffrn_reflns_limit_k_max 15
_diffrn_reflns_limit_k_min -16
_diffrn_reflns_limit_l_max 20
_diffrn_reflns_limit_l_min 0
_diffrn_reflns_number 8988
_diffrn_reflns_theta_max 24.92
_diffrn_reflns_theta_min 2.5
_diffrn_source xray_tube
_diffrn_standards_decay_% 0
_diffrn_standards_interval_time 60
_diffrn_standards_number 3
_exptl_absorpt_coefficient_mu 5.886
_exptl_absorpt_correction_T_max 1.0000
_exptl_absorpt_correction_T_min 0.7104
_exptl_absorpt_correction_type refdelf_(Walker_&_Stuart,_1983)
_exptl_crystal_colour brown
_exptl_crystal_density_diffrn 1.77
_exptl_crystal_density_method none
_exptl_crystal_description prism
_exptl_crystal_F_000 1316
_exptl_crystal_size_max 0.20
_exptl_crystal_size_mid 0.16
_exptl_crystal_size_min 0.12
_refine_diff_density_max 1.050
_refine_diff_density_min -0.168
_refine_ls_extinction_method none
_refine_ls_goodness_of_fit_all 18.454
_refine_ls_goodness_of_fit_ref 1.095
_refine_ls_hydrogen_treatment noref
_refine_ls_matrix_type full
_refine_ls_number_constraints 0
_refine_ls_number_parameters 594
_refine_ls_number_reflns 7078
_refine_ls_number_restraints 0
_refine_ls_R_factor_all 0.042
_refine_ls_R_factor_gt 0.023
_refine_ls_shift/esd_mean 0.000
_refine_ls_shift/su_max 0.015
_refine_ls_structure_factor_coef F
_refine_ls_weighting_scheme sigma
_refine_ls_wR_factor_all 0.566
_refine_ls_wR_factor_ref 0.034
_reflns_number_gt 7078
_reflns_number_total 8988
_reflns_threshold_expression >3.0\s(I)
_cod_data_source_file b101410m.txt
_cod_data_source_block st-Pt2Mo-367
_cod_original_sg_symbol_H-M P-1
_cod_database_code 7115079

loop_
_symmetry_equiv_pos_as_xyz
x,y,z
-x,-y,-z

loop_
_atom_site_aniso_label
_atom_site_aniso_U_11
_atom_site_aniso_U_22
_atom_site_aniso_U_33
_atom_site_aniso_U_12
_atom_site_aniso_U_13
_atom_site_aniso_U_23
_atom_site_aniso_type_symbol
PT1 0.02920(8) 0.02881(7) 0.03021(7) 0.00836(6) 0.00532(7) 0.01039(6) Pt
PT2 0.02929(8) 0.02821(7) 0.02869(7) 0.00867(6) 0.00333(7) 0.01069(6) Pt
MO 0.0315(2) 0.0395(2) 0.0300(2) 0.0143(1) 0.0032(1) 0.0127(1) Mo
P1 0.0339(5) 0.0352(5) 0.0328(5) 0.0121(4) 0.0047(5) 0.0140(4) P
P2 0.0331(5) 0.0302(5) 0.0394(5) 0.0082(4) 0.0023(5) 0.0133(4) P
P3 0.0318(5) 0.0316(5) 0.0393(6) 0.0084(4) 0.0080(5) 0.0115(4) P
O1 0.064(2) 0.036(2) 0.075(2) 0.022(1) -0.007(2) 0.008(2) O
O2 0.051(2) 0.079(2) 0.102(2) 0.039(1) 0.046(2) 0.050(2) O
O3 0.077(2) 0.104(2) 0.057(2) 0.064(2) 0.036(2) 0.032(2) O
C1 0.039(2) 0.044(2) 0.051(2) 0.017(2) 0.011(2) 0.026(2) C
C2 0.047(3) 0.075(3) 0.064(3) 0.021(2) 0.007(3) 0.035(2) C
C3 0.049(3) 0.096(3) 0.108(4) 0.031(2) 0.006(3) 0.062(2) C
C4 0.056(3) 0.082(3) 0.140(5) 0.045(2) 0.031(3) 0.049(3) C
C5 0.074(4) 0.067(3) 0.122(5) 0.038(3) 0.031(4) 0.026(4) C
C6 0.054(3) 0.051(3) 0.077(3) 0.026(2) 0.015(3) 0.021(2) C
C7 0.037(2) 0.060(2) 0.035(2) 0.013(2) 0.004(2) 0.024(2) C
C8 0.106(5) 0.093(4) 0.059(3) 0.034(3) 0.022(3) 0.046(2) C
C9 0.110(5) 0.149(5) 0.071(3) 0.042(4) 0.032(3) 0.078(3) C
C10 0.069(4) 0.136(6) 0.038(3) 0.016(4) 0.008(3) 0.016(4) C
C11 0.083(4) 0.082(4) 0.054(3) 0.014(4) 0.026(3) 0.004(3) C
C12 0.062(3) 0.062(3) 0.050(3) 0.011(3) 0.022(3) 0.013(3) C
C13 0.033(2) 0.046(2) 0.042(2) 0.013(2) 0.006(2) 0.019(2) C
C14 0.053(3) 0.049(2) 0.039(2) 0.019(2) 0.010(2) 0.015(2) C
C15 0.057(3) 0.070(3) 0.049(3) 0.032(2) 0.019(2) 0.017(2) C
C16 0.050(3) 0.112(4) 0.061(3) 0.042(2) 0.019(3) 0.036(3) C
C17 0.035(3) 0.085(4) 0.104(4) 0.009(3) 0.011(3) 0.040(3) C
C18 0.037(3) 0.047(3) 0.094(4) 0.003(2) 0.007(3) 0.020(3) C
C19 0.038(2) 0.046(2) 0.064(3) 0.016(2) 0.012(2) 0.031(2) C
C20 0.058(3) 0.066(3) 0.066(3) 0.017(2) 0.012(3) 0.039(2) C
C21 0.088(4) 0.100(3) 0.084(3) 0.030(3) 0.021(3) 0.067(2) C
C22 0.078(4) 0.098(3) 0.116(4) 0.025(3) 0.022(3) 0.082(2) C
C23 0.059(3) 0.062(3) 0.142(4) 0.016(2) 0.024(3) 0.067(2) C
C24 0.043(3) 0.050(2) 0.093(4) 0.009(2) 0.003(3) 0.037(2) C
C25 0.038(2) 0.033(2) 0.040(2) 0.008(2) 0.003(2) 0.006(2) C
C26 0.054(3) 0.051(3) 0.046(3) 0.019(2) -0.002(2) 0.004(2) C
C27 0.073(3) 0.056(3) 0.060(3) 0.030(2) 0.011(3) 0.004(3) C
C28 0.082(4) 0.058(3) 0.048(3) 0.017(3) 0.003(3) -0.001(3) C
C29 0.079(4) 0.077(4) 0.049(3) 0.027(3) -0.011(3) 0.003(3) C
C30 0.057(3) 0.064(3) 0.050(3) 0.027(2) -0.003(3) 0.011(2) C
C31 0.043(2) 0.037(2) 0.051(2) 0.014(2) 0.019(2) 0.019(2) C
C32 0.054(3) 0.044(2) 0.071(3) 0.019(2) 0.011(3) 0.024(2) C
C33 0.073(3) 0.066(3) 0.102(4) 0.038(2) 0.029(3) 0.045(3) C
C34 0.088(4) 0.058(2) 0.082(3) 0.042(2) 0.037(3) 0.036(2) C
C35 0.091(4) 0.040(3) 0.088(4) 0.026(3) 0.032(3) 0.017(3) C
C36 0.067(3) 0.034(2) 0.080(4) 0.014(2) 0.007(3) 0.009(3) C
C37 0.038(2) 0.036(2) 0.039(2) 0.007(2) 0.006(2) 0.008(2) C
C38 0.040(3) 0.073(3) 0.044(3) 0.002(3) 0.010(2) 0.013(2) C
C39 0.053(3) 0.101(5) 0.039(3) 0.009(3) 0.010(3) 0.008(3) C
C40 0.056(4) 0.123(6) 0.060(4) 0.013(4) -0.006(3) 0.022(4) C
C41 0.043(3) 0.174(7) 0.059(4) 0.034(4) 0.007(3) 0.015(4) C
C42 0.045(3) 0.118(5) 0.053(3) 0.033(3) 0.014(3) 0.021(3) C
C43 0.040(2) 0.041(2) 0.042(2) 0.012(2) 0.012(2) 0.017(2) C
C44 0.103(4) 0.049(3) 0.054(3) 0.014(3) 0.042(3) 0.015(2) C
C45 0.142(6) 0.075(4) 0.068(3) 0.026(4) 0.060(3) 0.020(3) C
C46 0.108(5) 0.087(4) 0.065(3) 0.033(4) 0.043(3) 0.038(3) C
C47 0.109(5) 0.081(4) 0.092(3) 0.018(4) 0.053(3) 0.053(3) C
C48 0.083(4) 0.050(3) 0.062(3) 0.005(3) 0.031(3) 0.015(3) C
C49 0.047(3) 0.041(2) 0.041(2) 0.017(2) 0.001(2) 0.016(2) C
C50 0.043(2) 0.051(2) 0.044(2) 0.025(2) 0.015(2) 0.019(2) C
C51 0.046(2) 0.076(3) 0.038(2) 0.032(2) 0.010(2) 0.020(2) C
C52 0.092(4) 0.137(4) 0.054(3) 0.047(3) 0.023(3) 0.060(2) C
C53 0.121(5) 0.064(3) 0.071(3) 0.016(3) -0.026(3) 0.038(2) C
C54 0.084(3) 0.116(3) 0.051(3) 0.073(2) 0.003(3) 0.025(3) C
C55 0.062(4) 0.097(4) 0.070(3) 0.008(3) -0.027(3) 0.035(3) C
C56 0.124(4) 0.094(3) 0.037(3) 0.065(3) -0.014(3) 0.007(3) C

loop_
_atom_site_label
_atom_site_fract_x
_atom_site_fract_y
_atom_site_fract_z
_atom_site_U_iso_or_equiv
_atom_site_occupancy
_atom_site_thermal_displace_type
_atom_site_calc_flag
_atom_site_calc_attached_atom
_atom_site_type_symbol
PT1 -0.04286(1) 0.12704(1) 0.23470(1) 0.02940(7) 1.000 Uani ? ? Pt
PT2 0.11637(1) 0.31065(1) 0.25559(1) 0.02873(7) 1.000 Uani ? ? Pt
MO -0.07739(3) 0.23916(3) 0.13139(2) 0.0334(2) 1.000 Uani ? ? Mo
P1 0.1279(1) 0.19697(9) 0.32485(7) 0.0339(5) 1.000 Uani ? ? P
P2 0.2720(1) 0.46183(9) 0.28994(7) 0.0340(5) 1.000 Uani ? ? P
P3 -0.1694(1) -0.03555(9) 0.22358(8) 0.0341(5) 1.000 Uani ? ? P
O1 -0.0063(3) 0.4761(3) 0.2560(3) 0.056(2) 1.000 Uani ? ? O
O2 -0.2790(3) 0.1683(3) 0.2256(3) 0.075(2) 1.000 Uani ? ? O
O3 0.0957(3) 0.1009(3) 0.0887(2) 0.077(2) 1.000 Uani ? ? O
C1 0.2471(4) 0.1388(4) 0.3200(3) 0.044(2) 1.000 Uani ? ? C
C2 0.3355(5) 0.1719(5) 0.3849(4) 0.061(3) 1.000 Uani ? ? C
C3 0.4323(5) 0.1355(5) 0.3736(4) 0.080(3) 1.000 Uani ? ? C
C4 0.4415(5) 0.0679(5) 0.2999(5) 0.086(4) 1.000 Uani ? ? C
C5 0.3536(6) 0.0320(5) 0.2346(5) 0.085(4) 1.000 Uani ? ? C
C6 0.2556(5) 0.0672(4) 0.2433(4) 0.060(3) 1.000 Uani ? ? C
C7 0.1130(4) 0.2396(4) 0.4339(3) 0.043(2) 1.000 Uani ? ? C
C8 0.0961(7) 0.1662(5) 0.4748(4) 0.083(4) 1.000 Uani ? ? C
C9 0.0764(7) 0.2003(6) 0.5581(4) 0.105(4) 1.000 Uani ? ? C
C10 0.0746(6) 0.3063(7) 0.5971(4) 0.071(4) 1.000 Uani ? ? C
C11 0.0911(6) 0.3750(6) 0.5566(4) 0.072(4) 1.000 Uani ? ? C
C12 0.1108(5) 0.3441(5) 0.4763(3) 0.058(3) 1.000 Uani ? ? C
C13 0.4150(4) 0.4419(4) 0.2748(3) 0.040(2) 1.000 Uani ? ? C
C14 0.4247(5) 0.3384(4) 0.2469(3) 0.047(2) 1.000 Uani ? ? C
C15 0.5339(5) 0.3229(5) 0.2355(3) 0.058(3) 1.000 Uani ? ? C
C16 0.6296(5) 0.4104(5) 0.2521(4) 0.070(3) 1.000 Uani ? ? C
C17 0.6223(5) 0.5142(6) 0.2783(4) 0.067(4) 1.000 Uani ? ? C
C18 0.5139(5) 0.5302(5) 0.2910(4) 0.055(3) 1.000 Uani ? ? C
C19 0.2717(4) 0.5560(4) 0.2355(3) 0.048(2) 1.000 Uani ? ? C
C20 0.2264(5) 0.5121(5) 0.1518(3) 0.064(3) 1.000 Uani ? ? C
C21 0.2297(6) 0.5802(5) 0.1066(4) 0.090(4) 1.000 Uani ? ? C
C22 0.2766(6) 0.6899(5) 0.1435(4) 0.096(4) 1.000 Uani ? ? C
C23 0.3221(6) 0.7341(5) 0.2252(5) 0.080(3) 1.000 Uani ? ? C
C24 0.3189(5) 0.6679(4) 0.2723(4) 0.058(3) 1.000 Uani ? ? C
C25 0.2890(4) 0.5443(4) 0.3993(3) 0.037(2) 1.000 Uani ? ? C
C26 0.2036(5) 0.5936(4) 0.4260(3) 0.050(3) 1.000 Uani ? ? C
C27 0.2061(5) 0.6462(5) 0.5104(4) 0.062(3) 1.000 Uani ? ? C
C28 0.2914(6) 0.6504(5) 0.5671(4) 0.061(4) 1.000 Uani ? ? C
C29 0.3738(6) 0.6005(6) 0.5414(4) 0.067(4) 1.000 Uani ? ? C
C30 0.3738(5) 0.5474(5) 0.4575(3) 0.057(3) 1.000 Uani ? ? C
C31 -0.1077(4) -0.1459(4) 0.2087(3) 0.044(2) 1.000 Uani ? ? C
C32 0.0012(5) -0.1248(4) 0.2480(4) 0.055(3) 1.000 Uani ? ? C
C33 0.0492(6) -0.2088(5) 0.2389(4) 0.079(3) 1.000 Uani ? ? C
C34 -0.0113(6) -0.3130(4) 0.1934(4) 0.075(3) 1.000 Uani ? ? C
C35 -0.1196(6) -0.3348(5) 0.1553(4) 0.069(3) 1.000 Uani ? ? C
C36 -0.1700(5) -0.2536(4) 0.1613(4) 0.057(3) 1.000 Uani ? ? C
C37 -0.2841(4) -0.0875(4) 0.1363(3) 0.037(2) 1.000 Uani ? ? C
C38 -0.2510(5) -0.1045(5) 0.0583(3) 0.050(3) 1.000 Uani ? ? C
C39 -0.3322(5) -0.1347(6) -0.0112(3) 0.059(4) 1.000 Uani ? ? C
C40 -0.4476(6) -0.1478(7) -0.0034(4) 0.075(4) 1.000 Uani ? ? C
C41 -0.4809(5) -0.1329(8) 0.0719(4) 0.076(4) 1.000 Uani ? ? C
C42 -0.4000(5) -0.1033(6) 0.1413(4) 0.065(3) 1.000 Uani ? ? C
C43 -0.2431(4) -0.0352(4) 0.3134(3) 0.041(2) 1.000 Uani ? ? C
C44 -0.2279(6) 0.0614(5) 0.3757(3) 0.065(3) 1.000 Uani ? ? C
C45 -0.2784(7) 0.0657(6) 0.4468(4) 0.090(4) 1.000 Uani ? ? C
C46 -0.3457(7) -0.0276(6) 0.4548(4) 0.085(4) 1.000 Uani ? ? C
C47 -0.3621(7) -0.1250(6) 0.3919(4) 0.093(4) 1.000 Uani ? ? C
C48 -0.3102(6) -0.1284(5) 0.3223(4) 0.063(3) 1.000 Uani ? ? C
C49 -0.0101(4) 0.3853(4) 0.2203(3) 0.043(2) 1.000 Uani ? ? C
C50 -0.1904(4) 0.1850(4) 0.1991(3) 0.046(2) 1.000 Uani ? ? C
C51 0.0370(4) 0.1523(4) 0.1182(3) 0.051(2) 1.000 Uani ? ? C
C52 -0.0621(6) 0.2558(6) 0.0022(3) 0.088(4) 1.000 Uani ? ? C
C53 -0.1042(7) 0.3353(5) 0.0478(4) 0.082(4) 1.000 Uani ? ? C
C54 -0.2139(5) 0.2860(5) 0.0659(4) 0.079(3) 1.000 Uani ? ? C
C55 -0.2349(6) 0.1734(6) 0.0286(4) 0.075(4) 1.000 Uani ? ? C
C56 -0.1440(6) 0.1567(5) -0.0098(4) 0.076(3) 1.000 Uani ? ? C
O4 0.427(1) 0.428(1) 0.9892(9) 0.170(7) 0.500 Uiso ? ? O
O5 0.462(1) 0.514(1) 0.946(1) 0.180(7) 0.500 Uiso ? ? O
H1 0.3303 0.2199 0.4377 0.0768 1.000 Uiso calc C2 H
H2 0.4929 0.1591 0.4189 0.0984 1.000 Uiso calc C3 H
H3 0.5089 0.0447 0.2928 0.1099 1.000 Uiso calc C4 H
H4 0.3596 -0.0177 0.1828 0.1115 1.000 Uiso calc C5 H
H5 0.1955 0.0429 0.1976 0.0763 1.000 Uiso calc C6 H
H6 0.0977 0.0941 0.4473 0.1037 1.000 Uiso calc C8 H
H7 0.0645 0.1512 0.5873 0.1282 1.000 Uiso calc C9 H
H8 0.0615 0.3296 0.6531 0.1150 1.000 Uiso calc C10 H
H9 0.0891 0.4470 0.5840 0.1042 1.000 Uiso calc C11 H
H10 0.1232 0.3952 0.4489 0.0796 1.000 Uiso calc C12 H
H11 0.3570 0.2772 0.2354 0.0603 1.000 Uiso calc C14 H
H12 0.5405 0.2515 0.2164 0.0740 1.000 Uiso calc C15 H
H13 0.7037 0.3998 0.2454 0.0902 1.000 Uiso calc C16 H
H14 0.6902 0.5747 0.2877 0.0978 1.000 Uiso calc C17 H
H15 0.5083 0.6019 0.3109 0.0816 1.000 Uiso calc C18 H
H16 0.1930 0.4356 0.1252 0.0781 1.000 Uiso calc C20 H
H17 0.1989 0.5495 0.0493 0.1054 1.000 Uiso calc C21 H
H18 0.2775 0.7356 0.1123 0.1120 1.000 Uiso calc C22 H
H19 0.3564 0.8107 0.2505 0.1037 1.000 Uiso calc C23 H
H20 0.3492 0.6999 0.3297 0.0785 1.000 Uiso calc C24 H
H21 0.1442 0.5912 0.3869 0.0698 1.000 Uiso calc C26 H
H22 0.1479 0.6795 0.5287 0.0844 1.000 Uiso calc C27 H
H23 0.2935 0.6880 0.6245 0.0899 1.000 Uiso calc C28 H
H24 0.4318 0.6020 0.5813 0.0958 1.000 Uiso calc C29 H
H25 0.4318 0.5135 0.4402 0.0755 1.000 Uiso calc C30 H
H26 0.0448 -0.0524 0.2819 0.0705 1.000 Uiso calc C32 H
H27 0.1264 -0.1922 0.2654 0.0942 1.000 Uiso calc C33 H
H28 0.0219 -0.3698 0.1884 0.0884 1.000 Uiso calc C34 H
H29 -0.1630 -0.4081 0.1232 0.0947 1.000 Uiso calc C35 H
H30 -0.2465 -0.2713 0.1333 0.0830 1.000 Uiso calc C36 H
H31 -0.1711 -0.0952 0.0525 0.0748 1.000 Uiso calc C38 H
H32 -0.3080 -0.1462 -0.0642 0.0935 1.000 Uiso calc C39 H
H33 -0.5036 -0.1674 -0.0507 0.1120 1.000 Uiso calc C40 H
H34 -0.5610 -0.1428 0.0774 0.1288 1.000 Uiso calc C41 H
H35 -0.4257 -0.0936 0.1937 0.0942 1.000 Uiso calc C42 H
H36 -0.1819 0.1270 0.3704 0.0923 1.000 Uiso calc C44 H
H37 -0.2660 0.1338 0.4900 0.1256 1.000 Uiso calc C45 H
H38 -0.3808 -0.0251 0.5033 0.1065 1.000 Uiso calc C46 H
H39 -0.4095 -0.1905 0.3965 0.1164 1.000 Uiso calc C47 H
H40 -0.3211 -0.1966 0.2797 0.0895 1.000 Uiso calc C48 H
H41 0.0107 0.2663 -0.0179 0.1095 1.000 Uiso calc C52 H
H42 -0.0660 0.4114 0.0648 0.1114 1.000 Uiso calc C53 H
H43 -0.2636 0.3217 0.0969 0.0990 1.000 Uiso calc C54 H
H44 -0.3021 0.1183 0.0302 0.1035 1.000 Uiso calc C55 H
H45 -0.1370 0.0875 -0.0404 0.1084 1.000 Uiso calc C56 H

loop_
_atom_type_symbol
_atom_type_scat_dispersion_real
_atom_type_scat_dispersion_imag
_atom_type_scat_source
C 0.002 0.002 International_Tables_Vol_IV_Table_2.3.1
H 0.000 0.000 International_Tables_Vol_IV_Table_2.3.1
Mo -1.825 0.688 International_Tables_Vol_IV_Table_2.3.1
O 0.008 0.006 International_Tables_Vol_IV_Table_2.3.1
P 0.090 0.095 International_Tables_Vol_IV_Table_2.3.1
Pt -2.352 8.388 International_Tables_Vol_IV_Table_2.3.1

loop_
_geom_angle_atom_site_label_1
_geom_angle_atom_site_label_2
_geom_angle_atom_site_label_3
_geom_angle
PT2 PT1 MO 62.68(1)
PT2 PT1 P1 55.21(3)
PT2 PT1 P3 174.82(4)
PT2 PT1 C50 93.1(1)
PT2 PT1 C51 61.6(2)
MO PT1 P1 117.76(3)
MO PT1 P3 122.32(4)
MO PT1 C50 44.5(1)
MO PT1 C51 45.5(1)
P1 PT1 P3 119.69(5)
P1 PT1 C50 138.2(1)
P1 PT1 C51 97.5(1)
P3 PT1 C50 91.8(2)
P3 PT1 C51 120.3(2)
C50 PT1 C51 87.6(2)
C1 P1 C7 103.4(3)
C13 P2 C19 100.9(2)
C13 P2 C25 104.7(2)
C19 P2 C25 104.7(3)
C31 P3 C37 103.7(3)
C31 P3 C43 102.8(2)
C37 P3 C43 105.7(2)
P1 C1 C2 123.3(5)
P1 C1 C6 117.3(4)
C2 C1 C6 118.9(5)
C1 C2 C3 120.4(7)
C2 C3 C4 120.9(7)
C3 C4 C5 119.9(7)
C4 C5 C6 120.8(7)
C1 C6 C5 119.0(7)
P1 C7 C8 120.5(5)
P1 C7 C12 120.5(4)
C8 C7 C12 118.8(6)
C7 C8 C9 118.9(8)
C8 C9 C10 119.5(8)
C9 C10 C11 120.4(7)
C10 C11 C12 121.2(8)
C7 C12 C11 121.2(7)
P2 C13 C14 120.3(4)
P2 C13 C18 120.4(4)
C14 C13 C18 119.3(5)
C13 C14 C15 120.5(6)
C14 C15 C16 119.3(6)
C15 C16 C17 121.5(6)
C16 C17 C18 119.3(7)
C13 C18 C17 120.1(6)
P2 C19 C20 118.0(4)
P2 C19 C24 123.6(5)
C20 C19 C24 118.4(6)
C19 C20 C21 120.2(7)
C20 C21 C22 120.8(8)
C21 C22 C23 119.9(7)
C22 C23 C24 120.7(7)
C19 C24 C23 120.1(7)
P2 C25 C26 118.1(4)
P2 C25 C30 122.1(4)
C26 C25 C30 119.2(5)
C25 C26 C27 119.6(6)
C26 C27 C28 120.6(6)
C27 C28 C29 120.0(6)
C28 C29 C30 120.7(6)
C25 C30 C29 119.8(6)
P3 C31 C32 119.5(4)
P3 C31 C36 122.4(5)
C32 C31 C36 118.0(5)
C31 C32 C33 120.4(6)
C32 C33 C34 121.5(7)
C33 C34 C35 118.4(6)
C34 C35 C36 122.0(7)
C31 C36 C35 119.6(6)
P3 C37 C38 117.4(4)
P3 C37 C42 125.2(4)
C38 C37 C42 117.2(5)
C37 C38 C39 121.2(6)
C38 C39 C40 119.9(6)
C39 C40 C41 119.4(7)
C40 C41 C42 120.8(7)
C37 C42 C41 121.5(6)
P3 C43 C44 118.8(4)
P3 C43 C48 122.9(4)
C44 C43 C48 118.3(5)
C43 C44 C45 121.1(7)
C44 C45 C46 120.1(7)
C45 C46 C47 119.0(7)
C46 C47 C48 120.4(7)
C43 C48 C47 121.2(6)
C53 C52 C56 107.9(8)
C52 C53 C54 108.5(8)
C53 C54 C55 105.8(7)
C54 C55 C56 108.5(8)
C52 C56 C55 109.4(7)

loop_
_geom_bond_atom_site_label_1
_geom_bond_atom_site_label_2
_geom_bond_distance
PT1 PT2 2.6047(2)
PT1 MO 2.7965(5)
PT1 P1 2.284(1)
PT1 P3 2.262(1)
PT1 C50 2.277(5)
PT1 C51 2.357(6)
P1 C1 1.818(5)
P1 C7 1.814(5)
P2 C13 1.835(5)
P2 C19 1.830(6)
P2 C25 1.823(5)
P3 C31 1.814(5)
P3 C37 1.803(5)
P3 C43 1.822(5)
O1 C49 1.178(6)
O2 C50 1.174(6)
O3 C51 1.152(6)
C1 C2 1.374(8)
C1 C6 1.393(8)
C2 C3 1.389(9)
C3 C4 1.34(1)
C4 C5 1.37(1)
C5 C6 1.391(9)
C7 C8 1.386(9)
C7 C12 1.383(8)
C8 C9 1.41(1)
C9 C10 1.39(1)
C10 C11 1.33(1)
C11 C12 1.365(9)
C13 C14 1.379(8)
C13 C18 1.380(8)
C14 C15 1.402(8)
C15 C16 1.35(1)
C16 C17 1.37(1)
C17 C18 1.399(9)
C19 C20 1.389(8)
C19 C24 1.384(8)
C20 C21 1.394(9)
C21 C22 1.36(1)
C22 C23 1.36(1)
C23 C24 1.400(9)
C25 C26 1.397(8)
C25 C30 1.383(8)
C26 C27 1.393(8)
C27 C28 1.365(9)
C28 C29 1.37(1)
C29 C30 1.392(9)
C31 C32 1.360(8)
C31 C36 1.393(8)
C32 C33 1.393(8)
C33 C34 1.35(1)
C34 C35 1.34(1)
C35 C36 1.385(9)
C37 C38 1.388(7)
C37 C42 1.365(8)
C38 C39 1.385(9)
C39 C40 1.370(9)
C40 C41 1.35(1)
C41 C42 1.382(9)
C43 C44 1.360(8)
C43 C48 1.368(8)
C44 C45 1.388(9)
C45 C46 1.36(1)
C46 C47 1.37(1)
C47 C48 1.374(9)
C52 C53 1.36(1)
C52 C56 1.38(1)
C53 C54 1.41(1)
C54 C55 1.40(1)
C55 C56 1.34(1)
O4 O5 1.56(2)
